data_1001289
loop_
_publ_author_name
'Choisnet, J'
'Raveau, B'

_publ_section_title
;
Une nouvelle structure hexagonale compacte ordonne: les oxydes (sn -
x3)~octa~ (M - Li)~tetra~ O~8~ avec X = Sn(Ti)+ M + Li et M = Zn, Mg
;
_journal_coden_ASTM MRBUAC
_journal_name_full 'Materials Research Bulletin'
_journal_page_first 1381
_journal_page_last 1389
_journal_paper_doi 10.1016/0025-5408(79)90079-5
_journal_volume 14
_journal_year 1979
_chemical_formula_structural 'LI1.6 MG1.6 SN2.8 O8'
_chemical_formula_sum 'Li1.6 Mg1.6 O8 Sn2.8'
_chemical_name_systematic 'LITHIUM MAGNESIUM TIN OXIDE (1.6/1.6/2.8/8)'
_space_group_IT_number 186
_symmetry_cell_setting hexagonal
_symmetry_Int_Tables_number 186
_symmetry_space_group_name_Hall 'P 6c -2c'
_symmetry_space_group_name_H-M 'P 63 m c'
_cell_angle_alpha 90
_cell_angle_beta 90
_cell_angle_gamma 120
_cell_formula_units_Z 2
_cell_length_a 6.077(4)
_cell_length_b 6.077(4)
_cell_length_c 9.829(8)
_cell_volume 314.4
_refine_ls_R_factor_all 0.067
_cod_database_code 1001289

loop_
_symmetry_equiv_pos_as_xyz
x,y,z
-y,x-y,z
y-x,-x,z
-y,-x,z
y-x,y,z
x,x-y,z
-x,-y,1/2+z
y,y-x,1/2+z
x-y,x,1/2+z
y,x,1/2+z
x-y,-y,1/2+z
-x,y-x,1/2+z

loop_
_atom_site_label
_atom_site_type_symbol
_atom_site_symmetry_multiplicity
_atom_site_Wyckoff_symbol
_atom_site_fract_x
_atom_site_fract_y
_atom_site_fract_z
_atom_site_occupancy
_atom_site_attached_hydrogens
_atom_site_calc_flag
Sn1 Sn4+ 2 b 0.3333 0.6667 0.497(2) 1. 0 d
Sn2 Sn4+ 6 c 0.168(1) -0.168(1) 0.222(1) 0.6 0 d
Mg1 Mg2+ 6 c 0.168(1) -0.168(1) 0.222(1) 0.2 0 d
Li1 Li1+ 6 c 0.168(1) -0.168(1) 0.222(1) 0.2 0 d
Mg2 Mg2+ 2 b 0.3333 0.6667 -0.092(6) 1. 0 d
Li2 Li1+ 2 a 0. 0. 0.538(21) 1. 0 d
O1 O2- 2 a 0. 0. 0.336(9) 1. 0 d
O2 O2- 2 b 0.3333 0.6667 0.127(8) 1. 0 d
O3 O2- 6 c 0.467(8) -0.467(8) 0.369(9) 1. 0 d
O4 O2- 6 c 0.163(4) -0.163(4) 0.625(6) 1. 0 d

loop_
_atom_type_symbol
_atom_type_oxidation_number
Sn4+ 4.000
Mg2+ 2.000
Li1+ 1.000
O2- -2.000
